data_1572104
loop_
_publ_author_name
'Jenek, Niko A.'
'Helbig, Andreas'
'Boyt, Stuart M.'
'Kaur, Mandeep'
'Sanderson, Hugh J.'
'Reeksting, Shaun B.'
'Kociok-K&#xf6;hn, Gabriele'
'Helten, Holger'
'Hintermair, Ulrich'

_publ_section_title
;
 Understanding and tuning the electronic structure of pentalenides.
;
_journal_issue 32
_journal_name_full 'Chemical science'
_journal_page_first 12765
_journal_page_last 12779
_journal_paper_doi 10.1039/d3sc04622b
_journal_volume 15
_journal_year 2024
_chemical_formula_moiety 'C60 H78 Na2 O6'
_chemical_formula_sum 'C60 H78 Na2 O6'
_chemical_formula_weight 941.20
_space_group_crystal_system monoclinic
_space_group_IT_number 14
_space_group_name_Hall '-P 2yn'
_space_group_name_H-M_alt 'P 1 21/n 1'
_atom_sites_solution_hydrogens geom
_atom_sites_solution_primary dual
_audit_creation_method SHELXL-2018/3
_audit_update_record
;
2023-07-12 deposited with the CCDC.	2024-07-02 downloaded from the CCDC.
;
_cell_angle_alpha 90
_cell_angle_beta 93.4414(5)
_cell_angle_gamma 90
_cell_formula_units_Z 2
_cell_length_a 11.56222(7)
_cell_length_b 12.72345(7)
_cell_length_c 18.05699(10)
_cell_measurement_reflns_used 37614
_cell_measurement_temperature 150(2)
_cell_measurement_theta_max 72.8670
_cell_measurement_theta_min 5.1710
_cell_volume 2651.60(3)
_computing_cell_refinement 'CrysAlisPro 1.171.42.49 (Rigaku OD, 2022)'
_computing_data_collection 'CrysAlisPro 1.171.42.49 (Rigaku OD, 2022)'
_computing_data_reduction 'CrysAlisPro 1.171.42.49 (Rigaku OD, 2022)'
_computing_molecular_graphics 'ORTEP3 for Windows - Farrugia, L. J. J. Appl. Crystallogr. 1997, 30, 565'
_computing_publication_material
;
 'WinGX publication routines, Farrugia, 
 L. J., J. Appl. Crystallogr., 1999, 32, 837-838
;
_computing_structure_refinement
;
 SHELXL-2018/3 (Sheldrick, 2018)
 Sheldrick GM (2008) Acta Crystallogr A64:112--122 and 
 C. B. H\"ubschle, G. M. Sheldrick and B. Dittrich
 ShelXle: a Qt graphical user interface for SHELXL
 J. Appl. Cryst., 44, (2011) 1281-1284.
;
_computing_structure_solution 'SHELXT 2014/5 (Sheldrick, 2014)'
_diffrn_ambient_environment N~2~
_diffrn_ambient_temperature 150.00(10)
_diffrn_detector 'CCD plate'
_diffrn_detector_area_resol_mean 8.1150
_diffrn_detector_type EosS2
_diffrn_measured_fraction_theta_full 0.999
_diffrn_measured_fraction_theta_max 0.998
_diffrn_measurement_device 'four-circle diffractometer'
_diffrn_measurement_device_type 'SuperNova, Dual, Cu at home/near, EosS2'
_diffrn_measurement_method '\w scans'
_diffrn_radiation_monochromator mirror
_diffrn_radiation_probe x-ray
_diffrn_radiation_type 'Cu K\a'
_diffrn_radiation_wavelength 1.54184
_diffrn_reflns_av_R_equivalents 0.0317
_diffrn_reflns_av_unetI/netI 0.0111
_diffrn_reflns_Laue_measured_fraction_full 0.999
_diffrn_reflns_Laue_measured_fraction_max 0.998
_diffrn_reflns_limit_h_max 13
_diffrn_reflns_limit_h_min -14
_diffrn_reflns_limit_k_max 15
_diffrn_reflns_limit_k_min -15
_diffrn_reflns_limit_l_max 22
_diffrn_reflns_limit_l_min -22
_diffrn_reflns_number 57489
_diffrn_reflns_point_group_measured_fraction_full 0.999
_diffrn_reflns_point_group_measured_fraction_max 0.998
_diffrn_reflns_theta_full 67.684
_diffrn_reflns_theta_max 72.894
_diffrn_reflns_theta_min 4.253
_diffrn_source 'micro-focus sealed X-ray tube'
_diffrn_source_type 'SuperNova (Cu) X-ray Source'
_exptl_absorpt_coefficient_mu 0.720
_exptl_absorpt_correction_T_max 1.00000
_exptl_absorpt_correction_T_min 0.70894
_exptl_absorpt_correction_type multi-scan
_exptl_absorpt_process_details
;
CrysAlisPro 1.171.42.49 (Rigaku Oxford Diffraction, 2022)
Empirical absorption correction using spherical harmonics,
implemented in SCALE3 ABSPACK scaling algorithm.
;
_exptl_crystal_colour orange
_exptl_crystal_density_diffrn 1.179
_exptl_crystal_description block
_exptl_crystal_F_000 1016
_exptl_crystal_size_max 0.613
_exptl_crystal_size_mid 0.582
_exptl_crystal_size_min 0.344
_refine_diff_density_max 0.267
_refine_diff_density_min -0.284
_refine_diff_density_rms 0.038
_refine_ls_extinction_method none
_refine_ls_goodness_of_fit_ref 1.043
_refine_ls_hydrogen_treatment constr
_refine_ls_matrix_type full
_refine_ls_number_parameters 346
_refine_ls_number_reflns 5290
_refine_ls_number_restraints 0
_refine_ls_restrained_S_all 1.043
_refine_ls_R_factor_all 0.0448
_refine_ls_R_factor_gt 0.0437
_refine_ls_shift/su_max 0.001
_refine_ls_shift/su_mean 0.000
_refine_ls_structure_factor_coef Fsqd
_refine_ls_weighting_details 'w=1/[\s^2^(Fo^2^)+(0.0564P)^2^+1.0282P] where P=(Fo^2^+2Fc^2^)/3'
_refine_ls_weighting_scheme calc
_refine_ls_wR_factor_gt 0.1145
_refine_ls_wR_factor_ref 0.1154
_reflns_Friedel_coverage 0.000
_reflns_number_gt 5091
_reflns_number_total 5290
_reflns_threshold_expression 'I > 2\s(I)'
_cod_data_source_file d3sc04622b2.cif
_cod_data_source_block s22uh31
_cod_depositor_comments 'Adding full bibliography for 1572104--1572108.cif.'
_cod_original_sg_symbol_H-M 'P 21/n'
_cod_database_code 1572104
_shelx_shelxl_version_number 2018/3
_shelx_space_group_comment
;
The symmetry employed for this shelxl refinement is uniquely defined
by the following loop, which should always be used as a source of
symmetry information in preference to the above space-group names.
They are only intended as comments.
;
_shelx_estimated_absorpt_t_min 0.667
_shelx_estimated_absorpt_t_max 0.790
_oxdiff_exptl_absorpt_empirical_full_min 0.662
_oxdiff_exptl_absorpt_empirical_full_max 1.483
_oxdiff_exptl_absorpt_empirical_details
;
Empirical correction (ABSPACK) includes:
- Absorption correction using spherical harmonics
- Frame scaling
;

loop_
_space_group_symop_operation_xyz
'x, y, z'
'-x+1/2, y+1/2, -z+1/2'
'-x, -y, -z'
'x-1/2, -y-1/2, z-1/2'

loop_
_atom_site_label
_atom_site_type_symbol
_atom_site_fract_x
_atom_site_fract_y
_atom_site_fract_z
_atom_site_U_iso_or_equiv
_atom_site_adp_type
_atom_site_occupancy
_atom_site_site_symmetry_order
_atom_site_calc_flag
_atom_site_refinement_flags_posn
_atom_site_refinement_flags_adp
_atom_site_refinement_flags_occupancy
_atom_site_disorder_assembly
_atom_site_disorder_group
Na Na 0.52949(5) 0.69737(4) 0.47766(3) 0.03729(15) Uani 1 1 d . . . . .
C1 C 0.53073(10) 0.50573(9) 0.53570(6) 0.0227(2) Uani 1 1 d . . . . .
C2 C 0.44754(10) 0.49930(9) 0.59229(6) 0.0236(2) Uani 1 1 d . . . . .
C3 C 0.45945(10) 0.53107(9) 0.67017(6) 0.0237(2) Uani 1 1 d . . . . .
C4 C 0.54981(10) 0.59623(10) 0.69839(7) 0.0273(3) Uani 1 1 d . . . . .
H4 H 0.610448 0.614073 0.667437 0.033 Uiso 1 1 calc R U . . .
C5 C 0.55285(11) 0.63522(11) 0.77024(7) 0.0326(3) Uani 1 1 d . . . . .
H5 H 0.615507 0.679075 0.787116 0.039 Uiso 1 1 calc R U . . .
C6 C 0.46671(11) 0.61189(11) 0.81829(7) 0.0332(3) Uani 1 1 d . . . . .
C7 C 0.46815(15) 0.65777(15) 0.89551(8) 0.0490(4) Uani 1 1 d . . . . .
H7A H 0.517904 0.720177 0.898234 0.074 Uiso 1 1 calc R U . . .
H7B H 0.498259 0.605416 0.931511 0.074 Uiso 1 1 calc R U . . .
H7C H 0.389216 0.677488 0.906869 0.074 Uiso 1 1 calc R U . . .
C8 C 0.37853(11) 0.54504(11) 0.79177(7) 0.0324(3) Uani 1 1 d . . . . .
H8 H 0.319265 0.526112 0.823479 0.039 Uiso 1 1 calc R U . . .
C9 C 0.37499(11) 0.50533(10) 0.72016(7) 0.0289(3) Uani 1 1 d . . . . .
H9 H 0.313668 0.459336 0.704336 0.035 Uiso 1 1 calc R U . . .
C10 C 0.33907(10) 0.47999(9) 0.55418(6) 0.0250(2) Uani 1 1 d . . . . .
H10 H 0.269008 0.468677 0.577930 0.030 Uiso 1 1 calc R U . . .
C11 C 0.34784(10) 0.47962(9) 0.47624(6) 0.0236(2) Uani 1 1 d . . . . .
C12 C 0.24755(10) 0.49457(9) 0.42434(6) 0.0231(2) Uani 1 1 d . . . . .
C13 C 0.25533(10) 0.55221(9) 0.35848(6) 0.0256(2) Uani 1 1 d . . . . .
H13 H 0.329313 0.573744 0.343966 0.031 Uiso 1 1 calc R U . . .
C14 C 0.15749(10) 0.57838(10) 0.31418(7) 0.0296(3) Uani 1 1 d . . . . .
H14 H 0.166065 0.617425 0.270005 0.036 Uiso 1 1 calc R U . . .
C15 C 0.04696(10) 0.54888(11) 0.33282(7) 0.0310(3) Uani 1 1 d . . . . .
C16 C -0.05906(12) 0.58186(14) 0.28589(9) 0.0463(4) Uani 1 1 d . . . . .
H16A H -0.035759 0.625872 0.244812 0.069 Uiso 1 1 calc R U . . .
H16B H -0.110916 0.621847 0.316348 0.069 Uiso 1 1 calc R U . . .
H16C H -0.099437 0.519297 0.266002 0.069 Uiso 1 1 calc R U . . .
C17 C 0.03862(10) 0.48934(11) 0.39691(7) 0.0302(3) Uani 1 1 d . . . . .
H17 H -0.035532 0.466998 0.410608 0.036 Uiso 1 1 calc R U . . .
C18 C 0.13578(10) 0.46189(10) 0.44115(7) 0.0272(3) Uani 1 1 d . . . . .
H18 H 0.126839 0.419934 0.483946 0.033 Uiso 1 1 calc R U . . .
O1 O 0.36712(10) 0.78241(9) 0.52448(6) 0.0475(3) Uani 1 1 d . . . . .
C21 C 0.37850(14) 0.81386(14) 0.60102(8) 0.0470(4) Uani 1 1 d . . . . .
H21A H 0.383723 0.891338 0.605037 0.056 Uiso 1 1 calc R U . . .
H21B H 0.449118 0.782766 0.625835 0.056 Uiso 1 1 calc R U . . .
C22 C 0.27166(15) 0.77424(14) 0.63621(8) 0.0478(4) Uani 1 1 d . . . . .
H22A H 0.250226 0.820643 0.677216 0.057 Uiso 1 1 calc R U . . .
H22B H 0.282903 0.701775 0.655270 0.057 Uiso 1 1 calc R U . . .
C23 C 0.18090(15) 0.77774(14) 0.57162(9) 0.0500(4) Uani 1 1 d . . . . .
H23A H 0.117285 0.727347 0.578762 0.060 Uiso 1 1 calc R U . . .
H23B H 0.148157 0.849198 0.564674 0.060 Uiso 1 1 calc R U . . .
C24 C 0.25078(15) 0.74625(13) 0.50731(9) 0.0489(4) Uani 1 1 d . . . . .
H24A H 0.249640 0.668963 0.500995 0.059 Uiso 1 1 calc R U . . .
H24B H 0.218474 0.779038 0.460837 0.059 Uiso 1 1 calc R U . . .
O2 O 0.65926(11) 0.81620(9) 0.53517(7) 0.0545(3) Uani 1 1 d . . . . .
C25 C 0.6407(11) 0.9239(10) 0.5258(7) 0.058(2) Uani 0.430(13) 1 d . . P A 1
H25A H 0.588399 0.951746 0.562594 0.070 Uiso 0.430(13) 1 calc R U P A 1
H25B H 0.608320 0.940367 0.475183 0.070 Uiso 0.430(13) 1 calc R U P A 1
C26 C 0.7678(12) 0.9682(7) 0.5396(6) 0.047(3) Uani 0.430(13) 1 d . . P A 1
H26A H 0.815040 0.956364 0.496438 0.057 Uiso 0.430(13) 1 calc R U P A 1
H26B H 0.768031 1.043951 0.552238 0.057 Uiso 0.430(13) 1 calc R U P A 1
C27 C 0.8069(13) 0.9029(10) 0.6035(9) 0.079(3) Uani 0.430(13) 1 d . . P A 1
H27A H 0.892514 0.899505 0.609080 0.095 Uiso 0.430(13) 1 calc R U P A 1
H27B H 0.776819 0.929835 0.650033 0.095 Uiso 0.430(13) 1 calc R U P A 1
C28 C 0.7572(13) 0.8003(10) 0.5838(8) 0.082(3) Uani 0.430(13) 1 d . . P A 1
H28A H 0.814841 0.756726 0.559529 0.098 Uiso 0.430(13) 1 calc R U P A 1
H28B H 0.734737 0.763372 0.629009 0.098 Uiso 0.430(13) 1 calc R U P A 1
C25A C 0.6748(8) 0.9254(8) 0.5114(6) 0.063(2) Uani 0.570(13) 1 d . . P A 2
H25C H 0.685490 0.928193 0.457410 0.075 Uiso 0.570(13) 1 calc R U P A 2
H25D H 0.605944 0.967888 0.521840 0.075 Uiso 0.570(13) 1 calc R U P A 2
C26A C 0.7779(13) 0.9665(9) 0.5530(7) 0.087(3) Uani 0.570(13) 1 d . . P A 2
H26C H 0.755731 1.019372 0.589738 0.105 Uiso 0.570(13) 1 calc R U P A 2
H26D H 0.831102 0.999725 0.518964 0.105 Uiso 0.570(13) 1 calc R U P A 2
C27A C 0.8342(7) 0.8743(7) 0.5908(5) 0.0553(16) Uani 0.570(13) 1 d . . P A 2
H27C H 0.871628 0.894253 0.639568 0.066 Uiso 0.570(13) 1 calc R U P A 2
H27D H 0.892591 0.842043 0.560031 0.066 Uiso 0.570(13) 1 calc R U P A 2
C28A C 0.7319(7) 0.8004(6) 0.5999(3) 0.0395(11) Uani 0.570(13) 1 d . . P A 2
H28C H 0.758214 0.726470 0.603561 0.047 Uiso 0.570(13) 1 calc R U P A 2
H28D H 0.691045 0.818391 0.644807 0.047 Uiso 0.570(13) 1 calc R U P A 2
O3 O 0.51533(12) 0.79736(10) 0.37025(6) 0.0573(3) Uani 1 1 d . . . . .
C29 C 0.58977(16) 0.78070(17) 0.31154(10) 0.0580(4) Uani 1 1 d . . . . .
H29A H 0.637946 0.717312 0.321329 0.070 Uiso 1 1 calc R U . . .
H29B H 0.641691 0.841849 0.306589 0.070 Uiso 1 1 calc R U . . .
C30 C 0.5142(2) 0.76669(18) 0.24267(10) 0.0703(6) Uani 1 1 d . . . . .
H30A H 0.514301 0.692366 0.226444 0.084 Uiso 1 1 calc R U . . .
H30B H 0.541552 0.811083 0.202221 0.084 Uiso 1 1 calc R U . . .
C31 C 0.39487(16) 0.79945(15) 0.26192(11) 0.0582(5) Uani 1 1 d . . . . .
H31A H 0.361006 0.850532 0.225380 0.070 Uiso 1 1 calc R U . . .
H31B H 0.342689 0.737972 0.264014 0.070 Uiso 1 1 calc R U . . .
C32 C 0.4149(2) 0.84852(18) 0.33621(11) 0.0705(6) Uani 1 1 d . . . . .
H32A H 0.428766 0.924933 0.331416 0.085 Uiso 1 1 calc R U . . .
H32B H 0.346955 0.837846 0.366227 0.085 Uiso 1 1 calc R U . . .

loop_
_atom_site_aniso_label
_atom_site_aniso_U_11
_atom_site_aniso_U_22
_atom_site_aniso_U_33
_atom_site_aniso_U_23
_atom_site_aniso_U_13
_atom_site_aniso_U_12
Na 0.0485(3) 0.0313(3) 0.0314(3) 0.0006(2) -0.0029(2) 0.0035(2)
C1 0.0214(5) 0.0255(5) 0.0209(5) 0.0022(4) -0.0007(4) -0.0010(4)
C2 0.0219(5) 0.0272(6) 0.0216(5) 0.0029(4) 0.0009(4) -0.0002(4)
C3 0.0228(5) 0.0263(6) 0.0219(5) 0.0038(4) 0.0007(4) 0.0026(4)
C4 0.0247(6) 0.0306(6) 0.0266(6) 0.0016(5) 0.0026(4) -0.0011(5)
C5 0.0298(6) 0.0377(7) 0.0302(6) -0.0034(5) -0.0008(5) -0.0026(5)
C6 0.0333(6) 0.0428(7) 0.0233(6) -0.0011(5) 0.0002(5) 0.0057(5)
C7 0.0490(9) 0.0701(11) 0.0280(7) -0.0097(7) 0.0027(6) 0.0004(8)
C8 0.0287(6) 0.0446(7) 0.0244(6) 0.0047(5) 0.0056(5) 0.0020(5)
C9 0.0246(6) 0.0368(7) 0.0252(6) 0.0031(5) 0.0014(5) -0.0026(5)
C10 0.0214(5) 0.0301(6) 0.0236(6) 0.0030(4) 0.0023(4) -0.0010(4)
C11 0.0209(5) 0.0264(6) 0.0234(5) 0.0022(4) 0.0001(4) -0.0007(4)
C12 0.0208(5) 0.0255(5) 0.0227(5) -0.0025(4) 0.0000(4) -0.0005(4)
C13 0.0216(5) 0.0286(6) 0.0266(6) 0.0010(5) 0.0012(4) -0.0010(4)
C14 0.0276(6) 0.0347(6) 0.0260(6) 0.0029(5) -0.0023(5) 0.0002(5)
C15 0.0229(6) 0.0389(7) 0.0306(6) -0.0043(5) -0.0047(5) 0.0020(5)
C16 0.0267(7) 0.0644(10) 0.0462(8) 0.0041(7) -0.0102(6) 0.0025(6)
C17 0.0201(5) 0.0407(7) 0.0300(6) -0.0069(5) 0.0028(5) -0.0041(5)
C18 0.0242(6) 0.0337(6) 0.0238(6) -0.0017(5) 0.0028(4) -0.0041(5)
O1 0.0539(6) 0.0560(7) 0.0323(5) -0.0032(5) 0.0009(5) 0.0123(5)
C21 0.0506(9) 0.0579(10) 0.0316(7) -0.0012(6) -0.0040(6) 0.0085(7)
C22 0.0611(10) 0.0471(9) 0.0352(8) 0.0023(6) 0.0024(7) 0.0070(7)
C23 0.0561(10) 0.0504(9) 0.0433(8) -0.0002(7) 0.0010(7) -0.0075(7)
C24 0.0650(10) 0.0412(8) 0.0393(8) -0.0057(6) -0.0062(7) 0.0014(7)
O2 0.0668(8) 0.0358(6) 0.0585(7) 0.0025(5) -0.0164(6) -0.0037(5)
C25 0.067(6) 0.033(3) 0.072(5) -0.004(3) -0.015(4) 0.000(4)
C26 0.079(7) 0.019(3) 0.047(3) 0.007(2) 0.032(4) 0.001(3)
C27 0.069(7) 0.047(5) 0.117(9) 0.020(5) -0.026(5) -0.016(4)
C28 0.081(7) 0.057(4) 0.103(9) 0.036(5) -0.029(5) -0.012(4)
C25A 0.066(5) 0.040(2) 0.081(4) 0.020(3) -0.006(3) 0.001(3)
C26A 0.082(5) 0.060(5) 0.119(8) -0.003(4) -0.002(5) -0.018(4)
C27A 0.048(3) 0.058(5) 0.060(2) 0.015(3) -0.0026(18) -0.008(2)
C28A 0.052(2) 0.038(2) 0.0288(16) 0.0016(14) 0.0037(14) -0.0129(16)
O3 0.0801(9) 0.0588(7) 0.0327(6) 0.0062(5) 0.0019(5) 0.0183(6)
C29 0.0478(9) 0.0682(11) 0.0586(10) 0.0150(9) 0.0097(8) 0.0027(8)
C30 0.0982(16) 0.0740(13) 0.0385(9) 0.0012(9) 0.0041(9) 0.0348(12)
C31 0.0565(10) 0.0581(11) 0.0592(11) 0.0231(8) -0.0026(8) -0.0068(8)
C32 0.0846(14) 0.0779(13) 0.0516(10) 0.0254(10) 0.0260(10) 0.0417(11)

loop_
_atom_type_symbol
_atom_type_description
_atom_type_scat_dispersion_real
_atom_type_scat_dispersion_imag
_atom_type_scat_source
C C 0.0181 0.0091 'International Tables Vol C Tables 4.2.6.8 and 6.1.1.4'
H H 0.0000 0.0000 'International Tables Vol C Tables 4.2.6.8 and 6.1.1.4'
O O 0.0492 0.0322 'International Tables Vol C Tables 4.2.6.8 and 6.1.1.4'
Na Na 0.1353 0.1239 'International Tables Vol C Tables 4.2.6.8 and 6.1.1.4'

loop_
_geom_angle_atom_site_label_1
_geom_angle_atom_site_label_2
_geom_angle_atom_site_label_3
_geom_angle
_geom_angle_site_symmetry_1
_geom_angle_site_symmetry_3
_geom_angle_publ_flag
O3 Na O2 91.61(5) . . ?
O3 Na O1 91.74(5) . . ?
O2 Na O1 92.73(5) . . ?
O3 Na C1 146.46(5) . . ?
O2 Na C1 115.60(4) . . ?
O1 Na C1 105.34(4) . . ?
O3 Na C1 116.65(5) . 3_666 ?
O2 Na C1 145.25(4) . 3_666 ?
O1 Na C1 105.39(4) . 3_666 ?
C1 Na C1 31.34(4) . 3_666 ?
O3 Na C11 135.14(4) . 3_666 ?
O2 Na C11 95.13(4) . 3_666 ?
O1 Na C11 131.98(4) . 3_666 ?
C1 Na C11 30.87(3) . 3_666 ?
C1 Na C11 50.80(3) 3_666 3_666 ?
O3 Na C10 106.41(4) . 3_666 ?
O2 Na C10 105.76(4) . 3_666 ?
O1 Na C10 153.38(4) . 3_666 ?
C1 Na C10 49.48(3) . 3_666 ?
C1 Na C10 49.19(3) 3_666 3_666 ?
C11 Na C10 29.51(3) 3_666 3_666 ?
O3 Na C2 96.66(4) . 3_666 ?
O2 Na C2 134.37(5) . 3_666 ?
O1 Na C2 131.54(4) . 3_666 ?
C1 Na C2 50.49(3) . 3_666 ?
C1 Na C2 30.34(3) 3_666 3_666 ?
C11 Na C2 49.60(3) 3_666 3_666 ?
C10 Na C2 29.16(3) 3_666 3_666 ?
C1 C1 C11 108.10(12) 3_666 3_666 ?
C1 C1 C2 108.24(12) 3_666 . ?
C11 C1 C2 143.66(10) 3_666 . ?
C1 C1 Na 75.47(9) 3_666 . ?
C11 C1 Na 78.75(7) 3_666 . ?
C2 C1 Na 110.04(8) . . ?
C1 C1 Na 73.20(9) 3_666 3_666 ?
C11 C1 Na 111.10(8) 3_666 3_666 ?
C2 C1 Na 80.17(7) . 3_666 ?
Na C1 Na 148.66(4) . 3_666 ?
C10 C2 C1 105.88(10) . . ?
C10 C2 C3 123.04(10) . . ?
C1 C2 C3 129.46(10) . . ?
C10 C2 Na 74.51(7) . 3_666 ?
C1 C2 Na 69.50(6) . 3_666 ?
C3 C2 Na 132.04(8) . 3_666 ?
C4 C3 C9 115.73(11) . . ?
C4 C3 C2 122.48(10) . . ?
C9 C3 C2 121.58(11) . . ?
C5 C4 C3 121.77(11) . . ?
C5 C4 H4 119.1 . . ?
C3 C4 H4 119.1 . . ?
C4 C5 C6 121.86(12) . . ?
C4 C5 H5 119.1 . . ?
C6 C5 H5 119.1 . . ?
C8 C6 C5 116.94(11) . . ?
C8 C6 C7 121.43(12) . . ?
C5 C6 C7 121.62(13) . . ?
C6 C7 H7A 109.5 . . ?
C6 C7 H7B 109.5 . . ?
H7A C7 H7B 109.5 . . ?
C6 C7 H7C 109.5 . . ?
H7A C7 H7C 109.5 . . ?
H7B C7 H7C 109.5 . . ?
C9 C8 C6 121.60(11) . . ?
C9 C8 H8 119.2 . . ?
C6 C8 H8 119.2 . . ?
C8 C9 C3 122.04(12) . . ?
C8 C9 H9 119.0 . . ?
C3 C9 H9 119.0 . . ?
C2 C10 C11 111.67(10) . . ?
C2 C10 Na 76.33(7) . 3_666 ?
C11 C10 Na 73.81(7) . 3_666 ?
C2 C10 H10 124.2 . . ?
C11 C10 H10 124.2 . . ?
Na C10 H10 117.3 3_666 . ?
C10 C11 C1 106.02(10) . 3_666 ?
C10 C11 C12 122.41(10) . . ?
C1 C11 C12 128.98(10) 3_666 . ?
C10 C11 Na 76.68(7) . 3_666 ?
C1 C11 Na 70.39(6) 3_666 3_666 ?
C12 C11 Na 132.35(8) . 3_666 ?
C13 C12 C18 116.29(10) . . ?
C13 C12 C11 121.54(10) . . ?
C18 C12 C11 121.84(10) . . ?
C14 C13 C12 121.50(11) . . ?
C14 C13 H13 119.3 . . ?
C12 C13 H13 119.3 . . ?
C13 C14 C15 121.65(11) . . ?
C13 C14 H14 119.2 . . ?
C15 C14 H14 119.2 . . ?
C17 C15 C14 117.27(11) . . ?
C17 C15 C16 121.64(12) . . ?
C14 C15 C16 121.08(12) . . ?
C15 C16 H16A 109.5 . . ?
C15 C16 H16B 109.5 . . ?
H16A C16 H16B 109.5 . . ?
C15 C16 H16C 109.5 . . ?
H16A C16 H16C 109.5 . . ?
H16B C16 H16C 109.5 . . ?
C18 C17 C15 121.55(11) . . ?
C18 C17 H17 119.2 . . ?
C15 C17 H17 119.2 . . ?
C17 C18 C12 121.67(11) . . ?
C17 C18 H18 119.2 . . ?
C12 C18 H18 119.2 . . ?
C21 O1 C24 109.09(12) . . ?
C21 O1 Na 116.23(9) . . ?
C24 O1 Na 121.92(9) . . ?
O1 C21 C22 106.37(13) . . ?
O1 C21 H21A 110.5 . . ?
C22 C21 H21A 110.5 . . ?
O1 C21 H21B 110.5 . . ?
C22 C21 H21B 110.5 . . ?
H21A C21 H21B 108.6 . . ?
C21 C22 C23 102.22(12) . . ?
C21 C22 H22A 111.3 . . ?
C23 C22 H22A 111.3 . . ?
C21 C22 H22B 111.3 . . ?
C23 C22 H22B 111.3 . . ?
H22A C22 H22B 109.2 . . ?
C24 C23 C22 101.87(14) . . ?
C24 C23 H23A 111.4 . . ?
C22 C23 H23A 111.4 . . ?
C24 C23 H23B 111.4 . . ?
C22 C23 H23B 111.4 . . ?
H23A C23 H23B 109.3 . . ?
O1 C24 C23 106.65(13) . . ?
O1 C24 H24A 110.4 . . ?
C23 C24 H24A 110.4 . . ?
O1 C24 H24B 110.4 . . ?
C23 C24 H24B 110.4 . . ?
H24A C24 H24B 108.6 . . ?
C25 O2 C28 109.2(8) . . ?
C28A O2 C25A 107.4(5) . . ?
C25 O2 Na 119.5(5) . . ?
C28 O2 Na 131.2(5) . . ?
C28A O2 Na 127.7(3) . . ?
C25A O2 Na 124.8(4) . . ?
O2 C25 C26 101.4(9) . . ?
O2 C25 H25A 111.5 . . ?
C26 C25 H25A 111.5 . . ?
O2 C25 H25B 111.5 . . ?
C26 C25 H25B 111.5 . . ?
H25A C25 H25B 109.3 . . ?
C27 C26 C25 99.2(10) . . ?
C27 C26 H26A 111.9 . . ?
C25 C26 H26A 111.9 . . ?
C27 C26 H26B 111.9 . . ?
C25 C26 H26B 111.9 . . ?
H26A C26 H26B 109.6 . . ?
C28 C27 C26 102.5(11) . . ?
C28 C27 H27A 111.3 . . ?
C26 C27 H27A 111.3 . . ?
C28 C27 H27B 111.3 . . ?
C26 C27 H27B 111.3 . . ?
H27A C27 H27B 109.2 . . ?
O2 C28 C27 108.3(10) . . ?
O2 C28 H28A 110.0 . . ?
C27 C28 H28A 110.0 . . ?
O2 C28 H28B 110.0 . . ?
C27 C28 H28B 110.0 . . ?
H28A C28 H28B 108.4 . . ?
C26A C25A O2 107.3(8) . . ?
C26A C25A H25C 110.3 . . ?
O2 C25A H25C 110.3 . . ?
C26A C25A H25D 110.3 . . ?
O2 C25A H25D 110.3 . . ?
H25C C25A H25D 108.5 . . ?
C25A C26A C27A 105.9(9) . . ?
C25A C26A H26C 110.5 . . ?
C27A C26A H26C 110.5 . . ?
C25A C26A H26D 110.5 . . ?
C27A C26A H26D 110.5 . . ?
H26C C26A H26D 108.7 . . ?
C26A C27A C28A 102.4(8) . . ?
C26A C27A H27C 111.3 . . ?
C28A C27A H27C 111.3 . . ?
C26A C27A H27D 111.3 . . ?
C28A C27A H27D 111.3 . . ?
H27C C27A H27D 109.2 . . ?
O2 C28A C27A 104.5(5) . . ?
O2 C28A H28C 110.9 . . ?
C27A C28A H28C 110.9 . . ?
O2 C28A H28D 110.9 . . ?
C27A C28A H28D 110.9 . . ?
H28C C28A H28D 108.9 . . ?
C29 O3 C32 105.00(13) . . ?
C29 O3 Na 121.81(10) . . ?
C32 O3 Na 128.42(11) . . ?
O3 C29 C30 106.86(15) . . ?
O3 C29 H29A 110.4 . . ?
C30 C29 H29A 110.4 . . ?
O3 C29 H29B 110.4 . . ?
C30 C29 H29B 110.4 . . ?
H29A C29 H29B 108.6 . . ?
C29 C30 C31 105.96(15) . . ?
C29 C30 H30A 110.5 . . ?
C31 C30 H30A 110.5 . . ?
C29 C30 H30B 110.5 . . ?
C31 C30 H30B 110.5 . . ?
H30A C30 H30B 108.7 . . ?
C32 C31 C30 103.32(16) . . ?
C32 C31 H31A 111.1 . . ?
C30 C31 H31A 111.1 . . ?
C32 C31 H31B 111.1 . . ?
C30 C31 H31B 111.1 . . ?
H31A C31 H31B 109.1 . . ?
O3 C32 C31 105.90(15) . . ?
O3 C32 H32A 110.6 . . ?
C31 C32 H32A 110.6 . . ?
O3 C32 H32B 110.6 . . ?
C31 C32 H32B 110.6 . . ?
H32A C32 H32B 108.7 . . ?

loop_
_geom_bond_atom_site_label_1
_geom_bond_atom_site_label_2
_geom_bond_distance
_geom_bond_site_symmetry_2
_geom_bond_publ_flag
Na O3 2.3172(12) . ?
Na O2 2.3299(13) . ?
Na O1 2.3665(12) . ?
Na C1 2.6537(12) . ?
Na C1 2.6834(13) 3_666 ?
Na C11 2.7630(13) 3_666 ?
Na C10 2.7997(13) 3_666 ?
Na C2 2.8228(13) 3_666 ?
C1 C1 1.442(2) 3_666 ?
C1 C11 1.4453(16) 3_666 ?
C1 C2 1.4471(16) . ?
C2 C10 1.4153(16) . ?
C2 C3 1.4618(16) . ?
C3 C4 1.4052(17) . ?
C3 C9 1.4075(16) . ?
C4 C5 1.3875(17) . ?
C4 H4 0.9500 . ?
C5 C6 1.3916(18) . ?
C5 H5 0.9500 . ?
C6 C8 1.3907(19) . ?
C6 C7 1.5107(18) . ?
C7 H7A 0.9800 . ?
C7 H7B 0.9800 . ?
C7 H7C 0.9800 . ?
C8 C9 1.3866(18) . ?
C8 H8 0.9500 . ?
C9 H9 0.9500 . ?
C10 C11 1.4171(16) . ?
C10 H10 0.9500 . ?
C11 C12 1.4589(16) . ?
C12 C13 1.4046(16) . ?
C12 C18 1.4079(16) . ?
C13 C14 1.3863(16) . ?
C13 H13 0.9500 . ?
C14 C15 1.3925(18) . ?
C14 H14 0.9500 . ?
C15 C17 1.3913(19) . ?
C15 C16 1.5074(17) . ?
C16 H16A 0.9800 . ?
C16 H16B 0.9800 . ?
C16 H16C 0.9800 . ?
C17 C18 1.3836(17) . ?
C17 H17 0.9500 . ?
C18 H18 0.9500 . ?
O1 C21 1.4372(18) . ?
O1 C24 1.438(2) . ?
C21 C22 1.509(2) . ?
C21 H21A 0.9900 . ?
C21 H21B 0.9900 . ?
C22 C23 1.522(2) . ?
C22 H22A 0.9900 . ?
C22 H22B 0.9900 . ?
C23 C24 1.508(2) . ?
C23 H23A 0.9900 . ?
C23 H23B 0.9900 . ?
C24 H24A 0.9900 . ?
C24 H24B 0.9900 . ?
O2 C25 1.395(13) . ?
O2 C28 1.405(13) . ?
O2 C28A 1.412(8) . ?
O2 C25A 1.469(11) . ?
C25 C26 1.580(18) . ?
C25 H25A 0.9900 . ?
C25 H25B 0.9900 . ?
C26 C27 1.471(19) . ?
C26 H26A 0.9900 . ?
C26 H26B 0.9900 . ?
C27 C28 1.461(18) . ?
C27 H27A 0.9900 . ?
C27 H27B 0.9900 . ?
C28 H28A 0.9900 . ?
C28 H28B 0.9900 . ?
C25A C26A 1.466(17) . ?
C25A H25C 0.9900 . ?
C25A H25D 0.9900 . ?
C26A C27A 1.487(15) . ?
C26A H26C 0.9900 . ?
C26A H26D 0.9900 . ?
C27A C28A 1.527(11) . ?
C27A H27C 0.9900 . ?
C27A H27D 0.9900 . ?
C28A H28C 0.9900 . ?
C28A H28D 0.9900 . ?
O3 C29 1.421(2) . ?
O3 C32 1.437(2) . ?
C29 C30 1.487(3) . ?
C29 H29A 0.9900 . ?
C29 H29B 0.9900 . ?
C30 C31 1.502(3) . ?
C30 H30A 0.9900 . ?
C30 H30B 0.9900 . ?
C31 C32 1.485(3) . ?
C31 H31A 0.9900 . ?
C31 H31B 0.9900 . ?
C32 H32A 0.9900 . ?
C32 H32B 0.9900 . ?

loop_
_geom_torsion_atom_site_label_1
_geom_torsion_atom_site_label_2
_geom_torsion_atom_site_label_3
_geom_torsion_atom_site_label_4
_geom_torsion
_geom_torsion_site_symmetry_1
_geom_torsion_site_symmetry_2
_geom_torsion_site_symmetry_3
_geom_torsion_site_symmetry_4
_geom_torsion_publ_flag
C1 C1 C2 C10 2.28(15) 3_666 . . . ?
C11 C1 C2 C10 -178.63(15) 3_666 . . . ?
Na C1 C2 C10 83.01(10) . . . . ?
Na C1 C2 C10 -66.25(8) 3_666 . . . ?
C1 C1 C2 C3 -163.29(12) 3_666 . . . ?
C11 C1 C2 C3 15.8(3) 3_666 . . . ?
Na C1 C2 C3 -82.56(13) . . . . ?
Na C1 C2 C3 128.18(12) 3_666 . . . ?
C1 C1 C2 Na 68.53(11) 3_666 . . 3_666 ?
C11 C1 C2 Na -112.38(18) 3_666 . . 3_666 ?
Na C1 C2 Na 149.26(6) . . . 3_666 ?
C10 C2 C3 C4 -148.62(12) . . . . ?
C1 C2 C3 C4 14.76(19) . . . . ?
Na C2 C3 C4 112.30(12) 3_666 . . . ?
C10 C2 C3 C9 25.83(18) . . . . ?
C1 C2 C3 C9 -170.79(12) . . . . ?
Na C2 C3 C9 -73.24(14) 3_666 . . . ?
C9 C3 C4 C5 -2.06(18) . . . . ?
C2 C3 C4 C5 172.69(11) . . . . ?
C3 C4 C5 C6 0.1(2) . . . . ?
C4 C5 C6 C8 1.7(2) . . . . ?
C4 C5 C6 C7 -177.71(13) . . . . ?
C5 C6 C8 C9 -1.5(2) . . . . ?
C7 C6 C8 C9 177.99(14) . . . . ?
C6 C8 C9 C3 -0.6(2) . . . . ?
C4 C3 C9 C8 2.34(18) . . . . ?
C2 C3 C9 C8 -172.46(12) . . . . ?
C1 C2 C10 C11 -3.26(14) . . . . ?
C3 C2 C10 C11 163.47(11) . . . . ?
Na C2 C10 C11 -66.09(9) 3_666 . . . ?
C1 C2 C10 Na 62.82(8) . . . 3_666 ?
C3 C2 C10 Na -130.45(11) . . . 3_666 ?
C2 C10 C11 C1 2.92(14) . . . 3_666 ?
Na C10 C11 C1 -64.73(8) 3_666 . . 3_666 ?
C2 C10 C11 C12 -160.30(11) . . . . ?
Na C10 C11 C12 132.04(11) 3_666 . . . ?
C2 C10 C11 Na 67.66(9) . . . 3_666 ?
C10 C11 C12 C13 142.49(12) . . . . ?
C1 C11 C12 C13 -16.60(19) 3_666 . . . ?
Na C11 C12 C13 -115.42(11) 3_666 . . . ?
C10 C11 C12 C18 -30.63(18) . . . . ?
C1 C11 C12 C18 170.27(12) 3_666 . . . ?
Na C11 C12 C18 71.45(15) 3_666 . . . ?
C18 C12 C13 C14 2.25(17) . . . . ?
C11 C12 C13 C14 -171.24(11) . . . . ?
C12 C13 C14 C15 0.0(2) . . . . ?
C13 C14 C15 C17 -1.71(19) . . . . ?
C13 C14 C15 C16 177.33(13) . . . . ?
C14 C15 C17 C18 1.07(19) . . . . ?
C16 C15 C17 C18 -177.97(13) . . . . ?
C15 C17 C18 C12 1.29(19) . . . . ?
C13 C12 C18 C17 -2.89(18) . . . . ?
C11 C12 C18 C17 170.58(11) . . . . ?
C24 O1 C21 C22 11.98(17) . . . . ?
Na O1 C21 C22 -130.59(11) . . . . ?
O1 C21 C22 C23 -30.55(17) . . . . ?
C21 C22 C23 C24 36.50(16) . . . . ?
C21 O1 C24 C23 11.98(17) . . . . ?
Na O1 C24 C23 152.02(10) . . . . ?
C22 C23 C24 O1 -30.49(16) . . . . ?
C28 O2 C25 C26 27.8(9) . . . . ?
Na O2 C25 C26 -155.0(5) . . . . ?
O2 C25 C26 C27 -42.0(11) . . . . ?
C25 C26 C27 C28 39.8(16) . . . . ?
C25 O2 C28 C27 -3.0(15) . . . . ?
Na O2 C28 C27 -179.7(9) . . . . ?
C26 C27 C28 O2 -25.4(19) . . . . ?
C28A O2 C25A C26A 13.1(9) . . . . ?
Na O2 C25A C26A -169.8(6) . . . . ?
O2 C25A C26A C27A 10.1(12) . . . . ?
C25A C26A C27A C28A -27.3(11) . . . . ?
C25A O2 C28A C27A -30.2(6) . . . . ?
Na O2 C28A C27A 152.8(4) . . . . ?
C26A C27A C28A O2 35.6(8) . . . . ?
C32 O3 C29 C30 -30.4(2) . . . . ?
Na O3 C29 C30 127.03(14) . . . . ?
O3 C29 C30 C31 12.1(2) . . . . ?
C29 C30 C31 C32 10.2(2) . . . . ?
C29 O3 C32 C31 37.3(2) . . . . ?
Na O3 C32 C31 -118.05(13) . . . . ?
C30 C31 C32 O3 -28.8(2) . . . . ?
